data_2233948
loop_
_publ_author_name
'Penthala, Narsimha Reddy'
'Parkin, Sean'
'Crooks, Peter A.'

_publ_section_title
;
 (<i>Z</i>)-3-(1<i>H</i>-Indol-3-yl)-2-(3,4,5-trimethoxyphenyl)acrylonitrile
;
_journal_coeditor_code NK2125
_journal_issue 3
_journal_name_full 'Acta Crystallographica Section E'
_journal_page_first o729
_journal_paper_doi 10.1107/S1600536812005855
_journal_volume 68
_journal_year 2012
_chemical_formula_iupac 'C20 H18 N2 O3'
_chemical_formula_moiety 'C20 H18 N2 O3'
_chemical_formula_sum 'C20 H18 N2 O3'
_chemical_formula_weight 334.36
_chemical_name_systematic
;
(<i>Z</i>)-3-(1<i>H</i>-Indol-3-yl)-2-(3,4,5-trimethoxyphenyl)acrylonitrile
;
_space_group_IT_number 14
_symmetry_cell_setting monoclinic
_symmetry_space_group_name_Hall '-P 2ybc'
_symmetry_space_group_name_H-M 'P 1 21/c 1'
_atom_sites_solution_hydrogens geom
_atom_sites_solution_primary direct
_atom_sites_solution_secondary difmap
_audit_creation_method SHELXL-97
_cell_angle_alpha 90.00
_cell_angle_beta 93.610(2)
_cell_angle_gamma 90.00
_cell_formula_units_Z 4
_cell_length_a 11.3384(4)
_cell_length_b 21.1383(8)
_cell_length_c 6.9570(3)
_cell_measurement_reflns_used 9970
_cell_measurement_temperature 90.0(2)
_cell_measurement_theta_max 68.06
_cell_measurement_theta_min 3.91
_cell_volume 1664.11(11)
_computing_cell_refinement 'APEX2 (Bruker, 2006)'
_computing_data_collection 'APEX2 (Bruker, 2006)'
_computing_data_reduction 'APEX2 (Bruker, 2006)'
_computing_molecular_graphics 'XP in SHELXTL (Sheldrick, 2008)'
_computing_publication_material
;
SHELXL97 (Sheldrick, 2008) and local procedures
;
_computing_structure_refinement 'SHELXL97 (Sheldrick, 2008)'
_computing_structure_solution 'SHELXS97 (Sheldrick, 2008)'
_diffrn_ambient_temperature 90.0(2)
_diffrn_detector_area_resol_mean 5.6
_diffrn_measured_fraction_theta_full 0.978
_diffrn_measured_fraction_theta_max 0.978
_diffrn_measurement_device_type 'Bruker X8 Proteum'
_diffrn_measurement_method '\f and \w scans'
_diffrn_radiation_monochromator 'graded multilayer optics'
_diffrn_radiation_source 'fine-focus rotating anode'
_diffrn_radiation_type CuK\a
_diffrn_radiation_wavelength 1.54178
_diffrn_reflns_av_R_equivalents 0.0531
_diffrn_reflns_av_sigmaI/netI 0.0315
_diffrn_reflns_limit_h_max 13
_diffrn_reflns_limit_h_min -13
_diffrn_reflns_limit_k_max 25
_diffrn_reflns_limit_k_min -25
_diffrn_reflns_limit_l_max 8
_diffrn_reflns_limit_l_min -7
_diffrn_reflns_number 20812
_diffrn_reflns_theta_full 68.09
_diffrn_reflns_theta_max 68.09
_diffrn_reflns_theta_min 3.91
_diffrn_standards_number 0
_exptl_absorpt_coefficient_mu 0.737
_exptl_absorpt_correction_T_max 0.929
_exptl_absorpt_correction_T_min 0.843
_exptl_absorpt_correction_type multi-scan
_exptl_absorpt_process_details '(SADABS in APEX2; Bruker, 2006)'
_exptl_crystal_colour yellow
_exptl_crystal_density_diffrn 1.335
_exptl_crystal_density_method 'not measured'
_exptl_crystal_description lath
_exptl_crystal_F_000 704
_exptl_crystal_size_max 0.24
_exptl_crystal_size_mid 0.07
_exptl_crystal_size_min 0.02
_refine_diff_density_max 0.262
_refine_diff_density_min -0.204
_refine_ls_extinction_coef 0.0016(3)
_refine_ls_extinction_expression Fc^*^=kFc[1+0.001xFc^2^\l^3^/sin(2\q)]^-1/4^
_refine_ls_extinction_method 'SHELXL97 (Sheldrick, 2008)'
_refine_ls_goodness_of_fit_ref 1.066
_refine_ls_hydrogen_treatment mixed
_refine_ls_matrix_type full
_refine_ls_number_parameters 233
_refine_ls_number_reflns 2979
_refine_ls_number_restraints 0
_refine_ls_restrained_S_all 1.066
_refine_ls_R_factor_all 0.0412
_refine_ls_R_factor_gt 0.0368
_refine_ls_shift/su_max 0.000
_refine_ls_shift/su_mean 0.000
_refine_ls_structure_factor_coef Fsqd
_refine_ls_weighting_details 'calc w=1/[\s^2^(Fo^2^)+(0.0417P)^2^+0.7731P] where P=(Fo^2^+2Fc^2^)/3'
_refine_ls_weighting_scheme calc
_refine_ls_wR_factor_gt 0.0937
_refine_ls_wR_factor_ref 0.0968
_reflns_number_gt 2679
_reflns_number_total 2979
_reflns_threshold_expression I>2\s(I)
_cod_data_source_file nk2125.cif
_cod_data_source_block I
_cod_original_sg_symbol_H-M 'P 21/c'
_cod_database_code 2233948
_cod_database_fobs_code 2233948

loop_
_symmetry_equiv_pos_as_xyz
'x, y, z'
'-x, y+1/2, -z+1/2'
'-x, -y, -z'
'x, -y-1/2, z-1/2'

loop_
_atom_site_type_symbol
_atom_site_label
_atom_site_fract_x
_atom_site_fract_y
_atom_site_fract_z
_atom_site_U_iso_or_equiv
_atom_site_adp_type
_atom_site_calc_flag
_atom_site_refinement_flags
_atom_site_occupancy
_atom_site_symmetry_multiplicity
N N1 0.29609(11) 0.42543(6) 0.78546(16) 0.0203(3) Uani d . 1 1
H H1N 0.2929(15) 0.4617(8) 0.732(2) 0.024 Uiso d . 1 1
N N2 0.68309(12) 0.37056(6) 0.89979(17) 0.0251(3) Uani d . 1 1
O O1 0.91232(9) 0.14011(4) 1.03760(14) 0.0220(2) Uani d . 1 1
O O2 0.79293(9) 0.03501(4) 0.91759(13) 0.0202(2) Uani d . 1 1
O O3 0.56732(8) 0.03817(4) 0.81372(14) 0.0203(2) Uani d . 1 1
C C1 0.38533(13) 0.38300(6) 0.77536(19) 0.0195(3) Uani d . 1 1
H H1 0.4520 0.3883 0.7009 0.023 Uiso calc R 1 1
C C2 0.36515(12) 0.33101(6) 0.88911(18) 0.0177(3) Uani d . 1 1
C C3 0.25524(12) 0.34334(6) 0.97547(18) 0.0172(3) Uani d . 1 1
C C4 0.18967(13) 0.31113(6) 1.1088(2) 0.0206(3) Uani d . 1 1
H H4 0.2151 0.2712 1.1585 0.025 Uiso calc R 1 1
C C5 0.08734(14) 0.33867(7) 1.1662(2) 0.0253(3) Uani d . 1 1
H H5 0.0426 0.3174 1.2574 0.030 Uiso calc R 1 1
C C6 0.04772(14) 0.39732(7) 1.0932(2) 0.0266(3) Uani d . 1 1
H H6 -0.0241 0.4145 1.1335 0.032 Uiso calc R 1 1
C C7 0.11116(13) 0.43046(7) 0.9640(2) 0.0225(3) Uani d . 1 1
H H7 0.0850 0.4704 0.9153 0.027 Uiso calc R 1 1
C C8 0.21522(13) 0.40300(6) 0.90769(19) 0.0188(3) Uani d . 1 1
C C9 0.43611(12) 0.27458(6) 0.91389(18) 0.0175(3) Uani d . 1 1
H H9 0.3947 0.2367 0.9389 0.021 Uiso calc R 1 1
C C10 0.55447(13) 0.26926(6) 0.90571(18) 0.0170(3) Uani d . 1 1
C C11 0.61787(12) 0.20801(6) 0.91199(18) 0.0166(3) Uani d . 1 1
C C12 0.73704(12) 0.20546(6) 0.97301(18) 0.0173(3) Uani d . 1 1
H H12 0.7781 0.2431 1.0103 0.021 Uiso calc R 1 1
C C13 0.79597(12) 0.14770(6) 0.97940(18) 0.0173(3) Uani d . 1 1
C C14 0.73641(12) 0.09257(6) 0.92416(18) 0.0166(3) Uani d . 1 1
C C15 0.61699(12) 0.09519(6) 0.86363(18) 0.0166(3) Uani d . 1 1
C C16 0.55781(12) 0.15264(6) 0.85555(18) 0.0163(3) Uani d . 1 1
H H16 0.4768 0.1544 0.8118 0.020 Uiso calc R 1 1
C C17 0.62542(13) 0.32580(6) 0.89881(18) 0.0185(3) Uani d . 1 1
C C18 0.96763(14) 0.19066(7) 1.1428(2) 0.0263(3) Uani d . 1 1
H H18A 0.9721 0.2277 1.0590 0.039 Uiso calc R 1 1
H H18B 1.0476 0.1780 1.1892 0.039 Uiso calc R 1 1
H H18C 0.9214 0.2012 1.2529 0.039 Uiso calc R 1 1
C C19 0.84428(13) 0.01136(7) 1.0993(2) 0.0242(3) Uani d . 1 1
H H19A 0.9256 0.0269 1.1196 0.036 Uiso calc R 1 1
H H19B 0.8445 -0.0350 1.0971 0.036 Uiso calc R 1 1
H H19C 0.7976 0.0262 1.2042 0.036 Uiso calc R 1 1
C C20 0.44638(13) 0.03775(7) 0.7438(2) 0.0227(3) Uani d . 1 1
H H20A 0.3972 0.0538 0.8440 0.034 Uiso calc R 1 1
H H20B 0.4225 -0.0056 0.7100 0.034 Uiso calc R 1 1
H H20C 0.4363 0.0648 0.6295 0.034 Uiso calc R 1 1

loop_
_atom_site_aniso_label
_atom_site_aniso_U_11
_atom_site_aniso_U_22
_atom_site_aniso_U_33
_atom_site_aniso_U_12
_atom_site_aniso_U_13
_atom_site_aniso_U_23
N1 0.0269(7) 0.0156(6) 0.0183(6) 0.0011(5) -0.0004(5) 0.0033(5)
N2 0.0311(7) 0.0229(7) 0.0218(6) -0.0038(5) 0.0048(5) -0.0011(5)
O1 0.0174(5) 0.0210(5) 0.0270(5) -0.0010(4) -0.0031(4) -0.0036(4)
O2 0.0221(5) 0.0176(5) 0.0202(5) 0.0035(4) -0.0040(4) -0.0021(4)
O3 0.0198(5) 0.0160(5) 0.0245(5) -0.0015(4) -0.0042(4) -0.0019(4)
C1 0.0237(8) 0.0196(7) 0.0153(6) 0.0002(6) 0.0008(6) 0.0000(5)
C2 0.0222(7) 0.0176(7) 0.0131(6) -0.0018(5) -0.0017(5) -0.0013(5)
C3 0.0196(7) 0.0160(7) 0.0153(6) -0.0018(5) -0.0030(5) -0.0031(5)
C4 0.0240(8) 0.0172(7) 0.0205(7) -0.0027(6) -0.0007(6) -0.0008(5)
C5 0.0271(8) 0.0232(7) 0.0262(8) -0.0059(6) 0.0074(6) -0.0054(6)
C6 0.0227(8) 0.0252(8) 0.0320(8) -0.0002(6) 0.0034(6) -0.0095(6)
C7 0.0230(8) 0.0181(7) 0.0257(7) 0.0025(6) -0.0046(6) -0.0054(5)
C8 0.0223(7) 0.0169(7) 0.0167(6) -0.0014(5) -0.0030(6) -0.0027(5)
C9 0.0241(8) 0.0166(7) 0.0118(6) -0.0017(5) 0.0006(5) -0.0002(5)
C10 0.0238(8) 0.0174(7) 0.0098(6) -0.0011(5) 0.0007(5) 0.0003(5)
C11 0.0225(7) 0.0182(7) 0.0095(6) 0.0004(5) 0.0035(5) 0.0014(5)
C12 0.0214(7) 0.0173(7) 0.0133(6) -0.0028(5) 0.0014(5) -0.0006(5)
C13 0.0184(7) 0.0220(7) 0.0116(6) -0.0010(5) 0.0005(5) 0.0007(5)
C14 0.0206(7) 0.0166(7) 0.0125(6) 0.0020(5) 0.0005(5) -0.0003(5)
C15 0.0218(7) 0.0169(7) 0.0110(6) -0.0023(5) 0.0007(5) -0.0004(5)
C16 0.0178(7) 0.0195(7) 0.0115(6) 0.0011(5) -0.0001(5) 0.0010(5)
C17 0.0230(7) 0.0202(7) 0.0124(6) 0.0035(6) 0.0024(5) -0.0006(5)
C18 0.0250(8) 0.0240(8) 0.0288(8) -0.0042(6) -0.0060(6) -0.0033(6)
C19 0.0243(8) 0.0216(7) 0.0257(7) 0.0022(6) -0.0062(6) 0.0033(6)
C20 0.0201(8) 0.0210(7) 0.0261(7) -0.0018(6) -0.0050(6) -0.0013(6)

loop_
_atom_type_symbol
_atom_type_description
_atom_type_scat_dispersion_real
_atom_type_scat_dispersion_imag
_atom_type_scat_source
C C 0.0181 0.0091 'International Tables Vol C Tables 4.2.6.8 and 6.1.1.4'
H H 0.0000 0.0000 'International Tables Vol C Tables 4.2.6.8 and 6.1.1.4'
N N 0.0311 0.0180 'International Tables Vol C Tables 4.2.6.8 and 6.1.1.4'
O O 0.0492 0.0322 'International Tables Vol C Tables 4.2.6.8 and 6.1.1.4'

loop_
_geom_angle_atom_site_label_1
_geom_angle_atom_site_label_2
_geom_angle_atom_site_label_3
_geom_angle
C1 N1 C8 109.44(12)
C1 N1 H1N 125.7(11)
C8 N1 H1N 124.7(11)
C13 O1 C18 116.87(11)
C14 O2 C19 116.02(10)
C15 O3 C20 117.67(11)
N1 C1 C2 110.19(12)
N1 C1 H1 124.9
C2 C1 H1 124.9
C1 C2 C3 105.88(12)
C1 C2 C9 127.93(13)
C3 C2 C9 126.16(12)
C4 C3 C8 118.85(13)
C4 C3 C2 134.18(13)
C8 C3 C2 106.90(12)
C5 C4 C3 118.52(13)
C5 C4 H4 120.7
C3 C4 H4 120.7
C4 C5 C6 121.61(13)
C4 C5 H5 119.2
C6 C5 H5 119.2
C7 C6 C5 121.15(14)
C7 C6 H6 119.4
C5 C6 H6 119.4
C6 C7 C8 117.25(13)
C6 C7 H7 121.4
C8 C7 H7 121.4
N1 C8 C7 129.82(13)
N1 C8 C3 107.59(12)
C7 C8 C3 122.59(13)
C10 C9 C2 127.70(13)
C10 C9 H9 116.1
C2 C9 H9 116.1
C9 C10 C17 119.30(12)
C9 C10 C11 123.60(12)
C17 C10 C11 117.04(12)
C12 C11 C16 119.97(12)
C12 C11 C10 120.23(12)
C16 C11 C10 119.80(13)
C13 C12 C11 119.93(12)
C13 C12 H12 120.0
C11 C12 H12 120.0
O1 C13 C14 115.30(12)
O1 C13 C12 124.47(12)
C14 C13 C12 120.23(13)
O2 C14 C13 122.10(12)
O2 C14 C15 118.06(12)
C13 C14 C15 119.76(12)
O3 C15 C16 124.87(13)
O3 C15 C14 114.77(11)
C16 C15 C14 120.36(12)
C15 C16 C11 119.73(13)
C15 C16 H16 120.1
C11 C16 H16 120.1
N2 C17 C10 177.68(14)
O1 C18 H18A 109.5
O1 C18 H18B 109.5
H18A C18 H18B 109.5
O1 C18 H18C 109.5
H18A C18 H18C 109.5
H18B C18 H18C 109.5
O2 C19 H19A 109.5
O2 C19 H19B 109.5
H19A C19 H19B 109.5
O2 C19 H19C 109.5
H19A C19 H19C 109.5
H19B C19 H19C 109.5
O3 C20 H20A 109.5
O3 C20 H20B 109.5
H20A C20 H20B 109.5
O3 C20 H20C 109.5
H20A C20 H20C 109.5
H20B C20 H20C 109.5

loop_
_geom_bond_atom_site_label_1
_geom_bond_atom_site_label_2
_geom_bond_distance
N1 C1 1.3572(19)
N1 C8 1.3737(19)
N1 H1N 0.851(18)
N2 C17 1.1499(19)
O1 C13 1.3649(17)
O1 C18 1.4188(17)
O2 C14 1.3773(16)
O2 C19 1.4472(17)
O3 C15 1.3661(16)
O3 C20 1.4257(17)
C1 C2 1.3818(19)
C1 H1 0.9500
C2 C3 1.4409(19)
C2 C9 1.4430(19)
C3 C4 1.4011(19)
C3 C8 1.4113(19)
C4 C5 1.380(2)
C4 H4 0.9500
C5 C6 1.403(2)
C5 H5 0.9500
C6 C7 1.377(2)
C6 H6 0.9500
C7 C8 1.393(2)
C7 H7 0.9500
C9 C10 1.351(2)
C9 H9 0.9500
C10 C17 1.4433(19)
C10 C11 1.4801(18)
C11 C12 1.392(2)
C11 C16 1.3980(19)
C12 C13 1.3910(19)
C12 H12 0.9500
C13 C14 1.3890(19)
C14 C15 1.394(2)
C15 C16 1.3868(19)
C16 H16 0.9500
C18 H18A 0.9800
C18 H18B 0.9800
C18 H18C 0.9800
C19 H19A 0.9800
C19 H19B 0.9800
C19 H19C 0.9800
C20 H20A 0.9800
C20 H20B 0.9800
C20 H20C 0.9800

loop_
_geom_hbond_atom_site_label_D
_geom_hbond_atom_site_label_H
_geom_hbond_atom_site_label_A
_geom_hbond_site_symmetry_A
_geom_hbond_distance_DH
_geom_hbond_distance_HA
_geom_hbond_distance_DA
_geom_hbond_angle_DHA
_geom_hbond_publ_flag
N1 H1N O2 2_656 0.851(18) 2.075(18) 2.8635(15) 153.8(16) y
N1 H1N O3 2_656 0.851(18) 2.301(17) 2.9476(15) 133.0(15) y

loop_
_geom_torsion_atom_site_label_1
_geom_torsion_atom_site_label_2
_geom_torsion_atom_site_label_3
_geom_torsion_atom_site_label_4
_geom_torsion
C8 N1 C1 C2 0.67(16)
N1 C1 C2 C3 -0.36(15)
N1 C1 C2 C9 177.84(13)
C1 C2 C3 C4 -176.92(15)
C9 C2 C3 C4 4.8(2)
C1 C2 C3 C8 -0.07(15)
C9 C2 C3 C8 -178.31(13)
C8 C3 C4 C5 1.0(2)
C2 C3 C4 C5 177.59(14)
C3 C4 C5 C6 0.6(2)
C4 C5 C6 C7 -1.5(2)
C5 C6 C7 C8 0.7(2)
C1 N1 C8 C7 179.00(14)
C1 N1 C8 C3 -0.69(15)
C6 C7 C8 N1 -178.69(14)
C6 C7 C8 C3 1.0(2)
C4 C3 C8 N1 177.88(12)
C2 C3 C8 N1 0.46(15)
C4 C3 C8 C7 -1.8(2)
C2 C3 C8 C7 -179.26(13)
C1 C2 C9 C10 31.1(2)
C3 C2 C9 C10 -151.04(14)
C2 C9 C10 C17 9.7(2)
C2 C9 C10 C11 -173.07(12)
C9 C10 C11 C12 -156.39(13)
C17 C10 C11 C12 20.87(17)
C9 C10 C11 C16 23.89(19)
C17 C10 C11 C16 -158.85(12)
C16 C11 C12 C13 -0.58(18)
C10 C11 C12 C13 179.70(11)
C18 O1 C13 C14 -163.42(12)
C18 O1 C13 C12 16.64(18)
C11 C12 C13 O1 -179.74(11)
C11 C12 C13 C14 0.32(19)
C19 O2 C14 C13 62.90(16)
C19 O2 C14 C15 -120.39(13)
O1 C13 C14 O2 -3.80(18)
C12 C13 C14 O2 176.14(11)
O1 C13 C14 C15 179.55(11)
C12 C13 C14 C15 -0.51(19)
C20 O3 C15 C16 1.54(18)
C20 O3 C15 C14 -177.79(11)
O2 C14 C15 O3 3.54(17)
C13 C14 C15 O3 -179.67(11)
O2 C14 C15 C16 -175.82(11)
C13 C14 C15 C16 0.97(19)
O3 C15 C16 C11 179.48(11)
C14 C15 C16 C11 -1.22(18)
C12 C11 C16 C15 1.03(18)
C10 C11 C16 C15 -179.25(11)
C9 C10 C17 N2 103(4)
C11 C10 C17 N2 -74(4)

loop_
_cod_related_entry_id
_cod_related_entry_database
_cod_related_entry_code
1 ChemSpider 30657534
